data_7220922
loop_
_publ_author_name
'Z\'u\~niga-Villarreal, No\'e'
'Hern\'andez-Ju\'arez, Mart\'in'
'Toscano, Ruben Alfredo'
'Cortes-Guzman, Fernando'

_publ_section_title
;
 Hydrogen and oxygen activation by an iridium precursor containing the
 4,5-bis(diphenylthiophosphinoyl)-1,2,3-triazole ligand
;
_journal_name_full 'RSC Adv.'
_journal_paper_doi 10.1039/C5RA07698F
_journal_year 2015
_chemical_formula_moiety 'C62 H52 Ir N3 P4 S2, C H Cl3'
_chemical_formula_sum 'C63 H53 Cl3 Ir N3 P4 S2'
_chemical_formula_weight 1338.63
_chemical_name_systematic '[Ir(\k2-S,N-(4,5-(P(S)Ph2)2Tz))(PPh3)2(H)2]'
_space_group_crystal_system orthorhombic
_space_group_IT_number 61
_space_group_name_Hall '-P 2ac 2ab'
_space_group_name_H-M_alt 'P b c a'
_symmetry_space_group_name_Hall '-P 2ac 2ab'
_symmetry_space_group_name_H-M 'P b c a'
_atom_sites_solution_hydrogens mixed
_atom_sites_solution_primary direct
_atom_sites_solution_secondary difmap
_audit_creation_method SHELXL-2014
_audit_update_record
;
2015-04-24 deposited with the CCDC.
2015-06-26 downloaded from the CCDC.
;
_cell_angle_alpha 90
_cell_angle_beta 90
_cell_angle_gamma 90
_cell_formula_units_Z 8
_cell_length_a 16.039(3)
_cell_length_b 17.920(3)
_cell_length_c 40.991(6)
_cell_measurement_reflns_used 9773
_cell_measurement_temperature 298(2)
_cell_measurement_theta_max 27.40
_cell_measurement_theta_min 2.26
_cell_volume 11782(3)
_computing_cell_refinement 'APEX2 v2012.10.0(Bruker, 2012)'
_computing_data_collection 'APEX2 v2012.10.0(Bruker, 2012)'
_computing_data_reduction 'SAINT V8.27B (Bruker, 2012)'
_computing_molecular_graphics 'SHELXTL V 6.12 (Sheldrick, 2000)'
_computing_publication_material 'SHELXTL V 6.12 (Sheldrick, 2000)'
_computing_structure_refinement 'SHELXL-2013 (Sheldrick, 2014/1)'
_computing_structure_solution 'SHELXS-97 (Sheldrick, 2008)'
_diffrn_ambient_temperature 298(2)
_diffrn_detector_area_resol_mean 8.333
_diffrn_measured_fraction_theta_full 0.999
_diffrn_measured_fraction_theta_max 0.997
_diffrn_measurement_device_type 'Bruker Smart Apex CCD diffractometer 01-670-01'
_diffrn_measurement_method \w-scans
_diffrn_radiation_monochromator graphite
_diffrn_radiation_type MoK\a
_diffrn_radiation_wavelength 0.71073
_diffrn_reflns_av_R_equivalents 0.0665
_diffrn_reflns_av_unetI/netI 0.0483
_diffrn_reflns_laue_measured_fraction_full 0.999
_diffrn_reflns_laue_measured_fraction_max 0.997
_diffrn_reflns_limit_h_max 20
_diffrn_reflns_limit_h_min -18
_diffrn_reflns_limit_k_max 23
_diffrn_reflns_limit_k_min -23
_diffrn_reflns_limit_l_max 40
_diffrn_reflns_limit_l_min -53
_diffrn_reflns_number 76929
_diffrn_reflns_point_group_measured_fraction_full 0.999
_diffrn_reflns_point_group_measured_fraction_max 0.997
_diffrn_reflns_theta_full 25.242
_diffrn_reflns_theta_max 27.483
_diffrn_reflns_theta_min 2.264
_diffrn_source 'fine-focus sealed tube'
_exptl_absorpt_coefficient_mu 2.625
_exptl_absorpt_correction_T_max 0.8182
_exptl_absorpt_correction_T_min 0.4547
_exptl_absorpt_correction_type multi-scan
_exptl_absorpt_process_details '(Sheldrick, 2008)'
_exptl_crystal_colour colourless
_exptl_crystal_density_diffrn 1.509
_exptl_crystal_description prism
_exptl_crystal_F_000 5376
_exptl_crystal_size_max 0.376
_exptl_crystal_size_mid 0.096
_exptl_crystal_size_min 0.084
_refine_diff_density_max 0.940
_refine_diff_density_min -0.929
_refine_diff_density_rms 0.096
_refine_ls_extinction_method none
_refine_ls_goodness_of_fit_ref 1.028
_refine_ls_hydrogen_treatment mixed
_refine_ls_matrix_type full
_refine_ls_number_parameters 748
_refine_ls_number_reflns 13458
_refine_ls_number_restraints 133
_refine_ls_restrained_S_all 1.096
_refine_ls_R_factor_all 0.0741
_refine_ls_R_factor_gt 0.0384
_refine_ls_shift/su_max 0.003
_refine_ls_shift/su_mean 0.000
_refine_ls_structure_factor_coef Fsqd
_refine_ls_weighting_details 'w=1/[\s^2^(Fo^2^)+(0.0245P)^2^+13.9968P] where P=(Fo^2^+2Fc^2^)/3'
_refine_ls_weighting_scheme calc
_refine_ls_wR_factor_gt 0.0678
_refine_ls_wR_factor_ref 0.0810
_reflns_Friedel_coverage 0.000
_reflns_number_gt 9059
_reflns_number_total 13458
_reflns_threshold_expression 'I > 2\s(I)'
_cod_data_source_file c5ra07698f2.cif
_cod_data_source_block Compound_5b
_cod_original_cell_volume 11781(3)
_cod_database_code 7220922
_shelx_space_group_comment
;
The symmetry employed for this shelxl refinement is uniquely defined
by the following loop, which should always be used as a source of
symmetry information in preference to the above space-group names.
They are only intended as comments.
;
_shelx_estimated_absorpt_t_min 0.439
_shelx_estimated_absorpt_t_max 0.810
_shelxl_version_number 2014-1

loop_
_space_group_symop_operation_xyz
'x, y, z'
'-x+1/2, -y, z+1/2'
'-x, y+1/2, -z+1/2'
'x+1/2, -y+1/2, -z'
'-x, -y, -z'
'x-1/2, y, -z-1/2'
'x, -y-1/2, z-1/2'
'-x-1/2, y-1/2, z'

loop_
_atom_site_label
_atom_site_type_symbol
_atom_site_fract_x
_atom_site_fract_y
_atom_site_fract_z
_atom_site_U_iso_or_equiv
_atom_site_adp_type
_atom_site_occupancy
_atom_site_site_symmetry_order
_atom_site_calc_flag
_atom_site_refinement_flags_posn
_atom_site_refinement_flags_adp
_atom_site_refinement_flags_occupancy
_atom_site_disorder_assembly
_atom_site_disorder_group
Ir1 Ir 0.49510(2) 0.61853(2) 0.37433(2) 0.02624(5) Uani 1 1 d . . . . .
H1A H 0.541(2) 0.580(2) 0.3447(9) 0.039 Uiso 1 1 d . U . . .
H1B H 0.482(2) 0.551(2) 0.3855(9) 0.039 Uiso 1 1 d . U . . .
S1 S 0.53350(6) 0.74446(6) 0.35263(3) 0.0350(3) Uani 1 1 d . . . . .
S2 S 0.89541(7) 0.66332(8) 0.34848(3) 0.0502(3) Uani 1 1 d . . . . .
P3 P 0.39066(6) 0.58780(6) 0.34026(3) 0.0314(2) Uani 1 1 d . . . . .
P2 P 0.85899(6) 0.66136(6) 0.39374(3) 0.0346(3) Uani 1 1 d . . . . .
P1 P 0.65309(6) 0.71626(6) 0.34663(3) 0.0317(2) Uani 1 1 d . . . . .
P4 P 0.43262(6) 0.66658(6) 0.42271(3) 0.0297(2) Uani 1 1 d . . . . .
N1 N 0.61473(18) 0.62366(17) 0.39538(8) 0.0276(7) Uani 1 1 d . . . . .
N2 N 0.6426(2) 0.58457(19) 0.42097(8) 0.0353(8) Uani 1 1 d . . . . .
N3 N 0.7249(2) 0.5937(2) 0.42351(9) 0.0393(9) Uani 1 1 d . . . . .
C4 C 0.7502(2) 0.6390(2) 0.39879(10) 0.0310(9) Uani 1 1 d . . . . .
C5 C 0.6796(2) 0.6585(2) 0.38070(9) 0.0282(9) Uani 1 1 d . . . . .
C6 C 0.7174(2) 0.7989(2) 0.34665(11) 0.0383(11) Uani 1 1 d . . . . .
C7 C 0.7665(3) 0.8184(3) 0.32055(13) 0.0587(14) Uani 1 1 d . . . . .
H7 H 0.7690 0.7877 0.3023 0.070 Uiso 1 1 calc R U . . .
C8 C 0.8125(4) 0.8845(3) 0.32157(18) 0.079(2) Uani 1 1 d . . . . .
H8 H 0.8450 0.8982 0.3038 0.094 Uiso 1 1 calc R U . . .
C9 C 0.8099(3) 0.9291(3) 0.34865(19) 0.075(2) Uani 1 1 d . . . . .
H9 H 0.8415 0.9726 0.3492 0.091 Uiso 1 1 calc R U . . .
C10 C 0.7616(3) 0.9106(3) 0.37477(16) 0.0643(16) Uani 1 1 d . . . . .
H10 H 0.7596 0.9413 0.3931 0.077 Uiso 1 1 calc R U . . .
C11 C 0.7153(3) 0.8452(3) 0.37358(13) 0.0499(12) Uani 1 1 d . . . . .
H11 H 0.6822 0.8323 0.3913 0.060 Uiso 1 1 calc R U . . .
C12 C 0.6692(3) 0.6661(2) 0.30925(10) 0.0364(10) Uani 1 1 d . . . . .
C13 C 0.6302(3) 0.6913(3) 0.28111(12) 0.0630(15) Uani 1 1 d . . . . .
H13 H 0.5970 0.7338 0.2818 0.076 Uiso 1 1 calc R U . . .
C14 C 0.6407(4) 0.6533(4) 0.25225(13) 0.0765(18) Uani 1 1 d . . . . .
H14 H 0.6147 0.6705 0.2334 0.092 Uiso 1 1 calc R U . . .
C15 C 0.6890(4) 0.5907(3) 0.25097(14) 0.0719(17) Uani 1 1 d . . . . .
H15 H 0.6962 0.5657 0.2313 0.086 Uiso 1 1 calc R U . . .
C16 C 0.7268(3) 0.5648(3) 0.27850(13) 0.0629(15) Uani 1 1 d . . . . .
H16 H 0.7591 0.5217 0.2777 0.075 Uiso 1 1 calc R U . . .
C17 C 0.7171(3) 0.6026(3) 0.30751(12) 0.0469(12) Uani 1 1 d . . . . .
H17 H 0.7432 0.5849 0.3262 0.056 Uiso 1 1 calc R U . . .
C18 C 0.9129(3) 0.5906(3) 0.41722(12) 0.0421(11) Uani 1 1 d . . . . .
C19 C 0.9218(3) 0.5207(3) 0.40385(14) 0.0601(15) Uani 1 1 d . . . . .
H19 H 0.8959 0.5097 0.3841 0.072 Uiso 1 1 calc R U . . .
C20 C 0.9683(4) 0.4667(3) 0.41917(18) 0.0781(18) Uani 1 1 d . . . . .
H20 H 0.9732 0.4195 0.4099 0.094 Uiso 1 1 calc R U . . .
C21 C 1.0072(4) 0.4824(4) 0.44793(19) 0.085(2) Uani 1 1 d . . . . .
H21 H 1.0388 0.4459 0.4583 0.102 Uiso 1 1 calc R U . . .
C22 C 0.9998(4) 0.5509(4) 0.46146(16) 0.087(2) Uani 1 1 d . . . . .
H22 H 1.0267 0.5614 0.4810 0.104 Uiso 1 1 calc R U . . .
C23 C 0.9524(3) 0.6059(3) 0.44632(13) 0.0646(15) Uani 1 1 d . . . . .
H23 H 0.9473 0.6528 0.4558 0.077 Uiso 1 1 calc R U . . .
C24 C 0.8754(3) 0.7494(2) 0.41446(11) 0.0382(11) Uani 1 1 d . . . . .
C25 C 0.9359(3) 0.7982(3) 0.40318(13) 0.0578(14) Uani 1 1 d . . . . .
H25 H 0.9694 0.7846 0.3856 0.069 Uiso 1 1 calc R U . . .
C26 C 0.9468(4) 0.8670(3) 0.41790(15) 0.0713(17) Uani 1 1 d . . . . .
H26 H 0.9884 0.8992 0.4106 0.086 Uiso 1 1 calc R U . . .
C27 C 0.8964(4) 0.8874(3) 0.44314(15) 0.0690(17) Uani 1 1 d . . . . .
H27 H 0.9021 0.9345 0.4524 0.083 Uiso 1 1 calc R U . . .
C28 C 0.8372(3) 0.8389(3) 0.45501(14) 0.0659(16) Uani 1 1 d . . . . .
H28 H 0.8043 0.8526 0.4727 0.079 Uiso 1 1 calc R U . . .
C29 C 0.8267(3) 0.7702(3) 0.44076(12) 0.0515(13) Uani 1 1 d . . . . .
H29 H 0.7867 0.7375 0.4488 0.062 Uiso 1 1 calc R U . . .
C30 C 0.2813(3) 0.5970(2) 0.35315(11) 0.0393(11) Uani 1 1 d . . . . .
C31 C 0.2211(3) 0.6384(3) 0.33680(14) 0.0594(15) Uani 1 1 d . . . . .
H31 H 0.2349 0.6642 0.3179 0.071 Uiso 1 1 calc R U . . .
C32 C 0.1410(3) 0.6412(4) 0.34870(16) 0.0785(19) Uani 1 1 d . . . . .
H32 H 0.1011 0.6698 0.3380 0.094 Uiso 1 1 calc R U . . .
C33 C 0.1196(3) 0.6025(4) 0.37617(17) 0.087(2) Uani 1 1 d . . . . .
H33 H 0.0654 0.6050 0.3841 0.104 Uiso 1 1 calc R U . . .
C34 C 0.1778(3) 0.5601(4) 0.39205(15) 0.081(2) Uani 1 1 d . . . . .
H34 H 0.1629 0.5328 0.4104 0.097 Uiso 1 1 calc R U . . .
C35 C 0.2582(3) 0.5582(3) 0.38068(12) 0.0565(14) Uani 1 1 d . . . . .
H35 H 0.2979 0.5302 0.3918 0.068 Uiso 1 1 calc R U . . .
C36 C 0.3955(3) 0.6354(2) 0.30093(10) 0.0354(10) Uani 1 1 d . . . . .
C37 C 0.3773(3) 0.7105(3) 0.29797(12) 0.0468(12) Uani 1 1 d . . . . .
H37 H 0.3617 0.7373 0.3164 0.056 Uiso 1 1 calc R U . . .
C38 C 0.3818(3) 0.7470(3) 0.26810(14) 0.0594(15) Uani 1 1 d . . . . .
H38 H 0.3685 0.7975 0.2667 0.071 Uiso 1 1 calc R U . . .
C39 C 0.4056(3) 0.7091(3) 0.24081(13) 0.0639(15) Uani 1 1 d . . . . .
H39 H 0.4084 0.7334 0.2208 0.077 Uiso 1 1 calc R U . . .
C40 C 0.4254(4) 0.6352(3) 0.24313(12) 0.0659(16) Uani 1 1 d . . . . .
H40 H 0.4428 0.6094 0.2247 0.079 Uiso 1 1 calc R U . . .
C41 C 0.4199(3) 0.5983(3) 0.27273(11) 0.0511(13) Uani 1 1 d . . . . .
H41 H 0.4329 0.5478 0.2738 0.061 Uiso 1 1 calc R U . . .
C42 C 0.3891(3) 0.4886(2) 0.32790(11) 0.0402(11) Uani 1 1 d . . . . .
C43 C 0.4547(3) 0.4406(3) 0.33345(12) 0.0522(13) Uani 1 1 d . . . . .
H43 H 0.5017 0.4576 0.3445 0.063 Uiso 1 1 calc R U . . .
C44 C 0.4515(4) 0.3668(3) 0.32276(15) 0.0727(17) Uani 1 1 d . . . . .
H44 H 0.4960 0.3349 0.3270 0.087 Uiso 1 1 calc R U . . .
C45 C 0.3841(5) 0.3410(3) 0.30622(16) 0.083(2) Uani 1 1 d . . . . .
H45 H 0.3827 0.2920 0.2988 0.100 Uiso 1 1 calc R U . . .
C46 C 0.3181(4) 0.3879(3) 0.30048(17) 0.087(2) Uani 1 1 d . . . . .
H46 H 0.2717 0.3707 0.2891 0.104 Uiso 1 1 calc R U . . .
C47 C 0.3205(3) 0.4609(3) 0.31162(14) 0.0639(15) Uani 1 1 d . . . . .
H47 H 0.2749 0.4919 0.3080 0.077 Uiso 1 1 calc R U . . .
C48 C 0.5061(2) 0.7081(2) 0.45219(10) 0.0336(9) Uani 1 1 d . . . . .
C49 C 0.5583(3) 0.7644(3) 0.44128(12) 0.0448(11) Uani 1 1 d . . . . .
H49 H 0.5579 0.7778 0.4194 0.054 Uiso 1 1 calc R U . . .
C50 C 0.6111(3) 0.8010(3) 0.46263(13) 0.0563(14) Uani 1 1 d . . . . .
H50 H 0.6456 0.8388 0.4550 0.068 Uiso 1 1 calc R U . . .
C51 C 0.6127(3) 0.7816(3) 0.49496(14) 0.0626(15) Uani 1 1 d . . . . .
H51 H 0.6488 0.8059 0.5092 0.075 Uiso 1 1 calc R U . . .
C52 C 0.5615(4) 0.7269(3) 0.50623(12) 0.0630(15) Uani 1 1 d . . . . .
H52 H 0.5626 0.7137 0.5282 0.076 Uiso 1 1 calc R U . . .
C53 C 0.5079(3) 0.6908(3) 0.48500(11) 0.0483(12) Uani 1 1 d . . . . .
H53 H 0.4723 0.6542 0.4930 0.058 Uiso 1 1 calc R U . . .
C54 C 0.3817(3) 0.5958(2) 0.44792(10) 0.0344(10) Uani 1 1 d . . . . .
C55 C 0.2995(3) 0.5991(3) 0.45822(12) 0.0481(12) Uani 1 1 d . . . . .
H55 H 0.2656 0.6380 0.4512 0.058 Uiso 1 1 calc R U . . .
C56 C 0.2669(4) 0.5450(3) 0.47899(13) 0.0628(16) Uani 1 1 d . . . . .
H56 H 0.2115 0.5477 0.4856 0.075 Uiso 1 1 calc R U . . .
C57 C 0.3165(4) 0.4872(3) 0.48983(13) 0.0690(18) Uani 1 1 d . . . . .
H57 H 0.2954 0.4520 0.5043 0.083 Uiso 1 1 calc R U . . .
C58 C 0.3964(4) 0.4822(3) 0.47917(13) 0.0618(15) Uani 1 1 d . . . . .
H58 H 0.4296 0.4427 0.4861 0.074 Uiso 1 1 calc R U . . .
C59 C 0.4292(3) 0.5351(2) 0.45812(11) 0.0457(12) Uani 1 1 d . . . . .
H59 H 0.4837 0.5301 0.4507 0.055 Uiso 1 1 calc R U . . .
C60 C 0.3565(3) 0.7427(2) 0.42101(11) 0.0359(10) Uani 1 1 d . . . . .
C61 C 0.3237(3) 0.7658(3) 0.39233(13) 0.0612(15) Uani 1 1 d . . . . .
H61 H 0.3411 0.7435 0.3730 0.073 Uiso 1 1 calc R U . . .
C62 C 0.2640(4) 0.8229(4) 0.39129(17) 0.093(2) Uani 1 1 d . . . . .
H62 H 0.2418 0.8379 0.3714 0.112 Uiso 1 1 calc R U . . .
C63 C 0.2389(4) 0.8560(4) 0.41892(19) 0.096(2) Uani 1 1 d . . . . .
H63 H 0.1996 0.8941 0.4181 0.115 Uiso 1 1 calc R U . . .
C64 C 0.2711(4) 0.8338(3) 0.44836(17) 0.091(2) Uani 1 1 d . . . . .
H64 H 0.2530 0.8563 0.4675 0.109 Uiso 1 1 calc R U . . .
C65 C 0.3300(4) 0.7783(3) 0.44948(14) 0.0676(16) Uani 1 1 d . . . . .
H65 H 0.3526 0.7642 0.4695 0.081 Uiso 1 1 calc R U . . .
C66 C 0.0059(3) 0.4125(4) 0.30155(10) 0.107(3) Uani 1 1 d D . . . .
H66 H -0.0001 0.3587 0.2980 0.129 Uiso 1 1 calc R U . A 1
Cl1 Cl -0.0871(3) 0.4453(6) 0.3122(2) 0.119(3) Uani 0.426(3) 1 d D U P B 1
Cl2 Cl 0.0449(7) 0.4506(6) 0.26589(18) 0.189(4) Uani 0.426(3) 1 d D U P B 1
Cl3 Cl 0.0810(4) 0.4248(6) 0.33153(19) 0.131(3) Uani 0.426(3) 1 d D U P B 1
Cl1B Cl -0.0574(5) 0.4790(5) 0.3209(2) 0.133(3) Uani 0.374(3) 1 d D U P B 2
Cl2B Cl -0.0159(7) 0.4078(7) 0.26180(14) 0.181(5) Uani 0.374(3) 1 d D U P B 2
Cl3B Cl 0.1044(3) 0.4257(7) 0.3133(2) 0.155(4) Uani 0.374(3) 1 d D U P B 2
Cl1C Cl -0.0991(4) 0.4241(13) 0.3043(6) 0.132(6) Uani 0.200(3) 1 d D U P B 3
Cl2C Cl 0.0368(14) 0.4240(12) 0.2610(2) 0.155(6) Uani 0.200(3) 1 d D U P B 3
Cl3C Cl 0.0590(9) 0.4742(9) 0.3252(4) 0.155(5) Uani 0.200(3) 1 d D U P B 3

loop_
_atom_site_aniso_label
_atom_site_aniso_U_11
_atom_site_aniso_U_22
_atom_site_aniso_U_33
_atom_site_aniso_U_23
_atom_site_aniso_U_13
_atom_site_aniso_U_12
Ir1 0.02176(8) 0.02810(8) 0.02884(8) 0.00020(7) 0.00089(7) 0.00087(7)
S1 0.0288(6) 0.0344(6) 0.0417(6) 0.0063(5) 0.0018(5) 0.0027(4)
S2 0.0397(7) 0.0694(9) 0.0415(7) 0.0044(6) 0.0066(6) 0.0032(6)
P3 0.0254(5) 0.0354(6) 0.0333(6) 0.0011(5) -0.0015(5) -0.0004(5)
P2 0.0233(5) 0.0420(7) 0.0385(6) 0.0029(5) -0.0017(5) -0.0005(5)
P1 0.0272(6) 0.0339(6) 0.0340(6) 0.0042(5) 0.0024(5) 0.0002(5)
P4 0.0276(5) 0.0298(5) 0.0318(6) 0.0004(5) 0.0035(5) 0.0022(4)
N1 0.0241(17) 0.0291(17) 0.0295(18) 0.0020(15) -0.0025(14) 0.0017(14)
N2 0.0281(19) 0.040(2) 0.038(2) 0.0095(17) -0.0008(16) 0.0008(16)
N3 0.0285(19) 0.049(2) 0.041(2) 0.0068(18) -0.0025(17) 0.0026(17)
C4 0.025(2) 0.034(2) 0.034(2) 0.0001(19) 0.0010(18) -0.0005(17)
C5 0.023(2) 0.029(2) 0.033(2) -0.0021(17) 0.0007(17) 0.0002(16)
C6 0.025(2) 0.038(2) 0.052(3) 0.012(2) 0.002(2) 0.0012(19)
C7 0.052(3) 0.054(3) 0.070(4) 0.013(3) 0.020(3) -0.004(3)
C8 0.058(4) 0.064(4) 0.114(6) 0.034(4) 0.026(4) -0.011(3)
C9 0.043(3) 0.043(3) 0.140(6) 0.016(4) -0.011(4) -0.013(3)
C10 0.047(3) 0.042(3) 0.103(5) -0.002(3) -0.019(3) -0.009(2)
C11 0.041(3) 0.047(3) 0.061(3) 0.001(3) 0.000(3) -0.006(2)
C12 0.030(2) 0.043(3) 0.036(2) 0.004(2) 0.0047(19) -0.001(2)
C13 0.075(4) 0.075(4) 0.039(3) 0.008(3) 0.002(3) 0.031(3)
C14 0.089(5) 0.103(5) 0.038(3) 0.003(3) 0.002(3) 0.021(4)
C15 0.085(5) 0.091(4) 0.040(3) -0.015(3) 0.012(3) 0.000(4)
C16 0.069(4) 0.059(3) 0.060(4) -0.014(3) 0.009(3) 0.012(3)
C17 0.049(3) 0.050(3) 0.042(3) -0.001(2) -0.002(2) 0.007(2)
C18 0.024(2) 0.049(3) 0.053(3) 0.013(2) -0.001(2) -0.001(2)
C19 0.056(3) 0.047(3) 0.078(4) 0.010(3) -0.013(3) -0.002(3)
C20 0.082(4) 0.051(4) 0.101(5) 0.016(4) 0.002(4) 0.006(3)
C21 0.066(4) 0.076(5) 0.113(6) 0.042(4) -0.004(4) 0.020(4)
C22 0.083(5) 0.098(5) 0.080(5) 0.036(4) -0.030(4) 0.010(4)
C23 0.066(4) 0.070(4) 0.057(3) 0.014(3) -0.018(3) 0.010(3)
C24 0.030(2) 0.043(3) 0.041(3) 0.002(2) -0.008(2) -0.0033(19)
C25 0.053(3) 0.060(3) 0.060(3) 0.005(3) -0.004(3) -0.016(3)
C26 0.076(4) 0.058(4) 0.080(4) 0.003(3) -0.008(4) -0.036(3)
C27 0.079(4) 0.052(3) 0.077(4) -0.013(3) -0.029(4) -0.007(3)
C28 0.062(4) 0.067(4) 0.068(4) -0.021(3) -0.004(3) -0.008(3)
C29 0.045(3) 0.058(3) 0.052(3) -0.008(3) 0.005(2) -0.009(3)
C30 0.027(2) 0.051(3) 0.041(3) -0.004(2) 0.001(2) 0.000(2)
C31 0.035(3) 0.074(4) 0.069(4) 0.011(3) 0.004(3) 0.009(3)
C32 0.038(3) 0.109(5) 0.089(5) 0.015(4) -0.004(3) 0.017(3)
C33 0.027(3) 0.142(6) 0.092(5) 0.008(5) 0.011(3) 0.000(3)
C34 0.037(3) 0.140(6) 0.066(4) 0.020(4) 0.012(3) -0.021(4)
C35 0.033(3) 0.088(4) 0.049(3) 0.017(3) -0.001(2) -0.006(3)
C36 0.031(2) 0.041(3) 0.034(2) 0.002(2) -0.0040(19) -0.0042(19)
C37 0.047(3) 0.051(3) 0.042(3) 0.005(2) -0.004(2) 0.002(2)
C38 0.065(4) 0.053(3) 0.060(4) 0.018(3) -0.010(3) 0.000(3)
C39 0.070(4) 0.078(4) 0.043(3) 0.021(3) -0.004(3) -0.013(3)
C40 0.081(4) 0.079(4) 0.037(3) -0.001(3) 0.007(3) 0.002(3)
C41 0.063(3) 0.050(3) 0.040(3) -0.002(2) -0.001(2) -0.001(3)
C42 0.041(3) 0.036(2) 0.043(3) 0.002(2) 0.000(2) -0.004(2)
C43 0.055(3) 0.041(3) 0.061(3) -0.011(2) -0.008(3) 0.003(2)
C44 0.093(5) 0.044(3) 0.082(4) -0.007(3) -0.007(4) 0.015(3)
C45 0.111(6) 0.042(3) 0.096(5) -0.020(3) -0.007(4) -0.009(4)
C46 0.089(5) 0.063(4) 0.108(6) -0.024(4) -0.022(4) -0.023(4)
C47 0.059(3) 0.051(3) 0.082(4) -0.011(3) -0.020(3) -0.004(3)
C48 0.036(2) 0.032(2) 0.033(2) -0.0048(17) 0.002(2) 0.001(2)
C49 0.048(3) 0.045(3) 0.041(3) 0.000(2) 0.003(2) -0.008(2)
C50 0.051(3) 0.057(3) 0.061(4) -0.006(3) -0.001(3) -0.021(3)
C51 0.060(3) 0.070(4) 0.059(4) -0.009(3) -0.016(3) -0.013(3)
C52 0.085(4) 0.068(4) 0.036(3) -0.002(3) -0.013(3) -0.011(3)
C53 0.055(3) 0.050(3) 0.040(3) 0.000(2) -0.006(2) -0.009(2)
C54 0.037(2) 0.035(2) 0.030(2) -0.0019(19) 0.0031(19) -0.0080(19)
C55 0.039(3) 0.054(3) 0.051(3) -0.003(2) 0.008(2) -0.005(2)
C56 0.064(4) 0.064(4) 0.060(4) -0.009(3) 0.024(3) -0.030(3)
C57 0.104(5) 0.054(4) 0.049(3) 0.001(3) 0.002(3) -0.042(4)
C58 0.091(4) 0.038(3) 0.057(3) 0.013(3) -0.014(3) -0.012(3)
C59 0.050(3) 0.039(3) 0.048(3) 0.005(2) -0.005(2) 0.001(2)
C60 0.036(2) 0.031(2) 0.041(3) 0.003(2) 0.008(2) 0.0061(19)
C61 0.070(4) 0.060(3) 0.054(3) -0.001(3) -0.001(3) 0.031(3)
C62 0.113(6) 0.095(5) 0.072(5) 0.020(4) -0.009(4) 0.056(4)
C63 0.101(5) 0.075(4) 0.112(6) 0.015(4) 0.026(5) 0.058(4)
C64 0.112(5) 0.071(4) 0.090(5) -0.005(4) 0.032(4) 0.051(4)
C65 0.084(4) 0.060(4) 0.059(4) -0.004(3) 0.009(3) 0.032(3)
C66 0.122(7) 0.084(5) 0.117(7) 0.018(5) 0.009(5) 0.000(5)
Cl1 0.065(4) 0.114(8) 0.178(8) 0.016(5) 0.029(4) -0.022(4)
Cl2 0.206(7) 0.162(8) 0.198(8) 0.111(6) 0.095(6) 0.067(6)
Cl3 0.077(4) 0.122(5) 0.194(7) -0.048(6) -0.007(4) -0.022(4)
Cl1B 0.113(6) 0.156(8) 0.129(6) 0.023(5) 0.031(5) 0.027(5)
Cl2B 0.318(12) 0.128(7) 0.096(5) -0.013(5) -0.083(6) 0.107(8)
Cl3B 0.082(5) 0.161(7) 0.223(9) -0.072(8) 0.019(5) -0.036(5)
Cl1C 0.084(8) 0.097(11) 0.217(13) 0.053(9) 0.007(8) -0.016(7)
Cl2C 0.257(14) 0.116(11) 0.093(8) 0.009(7) 0.052(9) 0.114(11)
Cl3C 0.140(9) 0.136(9) 0.188(9) -0.062(9) 0.009(8) -0.016(8)

loop_
_atom_type_symbol
_atom_type_description
_atom_type_scat_dispersion_real
_atom_type_scat_dispersion_imag
_atom_type_scat_source
C C 0.0033 0.0016 'International Tables Vol C Tables 4.2.6.8 and 6.1.1.4'
H H 0.0000 0.0000 'International Tables Vol C Tables 4.2.6.8 and 6.1.1.4'
N N 0.0061 0.0033 'International Tables Vol C Tables 4.2.6.8 and 6.1.1.4'
P P 0.1023 0.0942 'International Tables Vol C Tables 4.2.6.8 and 6.1.1.4'
S S 0.1246 0.1234 'International Tables Vol C Tables 4.2.6.8 and 6.1.1.4'
Cl Cl 0.1484 0.1585 'International Tables Vol C Tables 4.2.6.8 and 6.1.1.4'
Ir Ir -1.4442 7.9887 'International Tables Vol C Tables 4.2.6.8 and 6.1.1.4'

loop_
_geom_angle_atom_site_label_1
_geom_angle_atom_site_label_2
_geom_angle_atom_site_label_3
_geom_angle
N1 Ir1 P3 160.66(9)
N1 Ir1 P4 91.52(9)
P3 Ir1 P4 106.98(4)
N1 Ir1 S1 83.22(9)
P3 Ir1 S1 100.55(4)
P4 Ir1 S1 94.22(4)
N1 Ir1 H1A 84.5(14)
P3 Ir1 H1A 76.5(14)
P4 Ir1 H1A 173.5(13)
S1 Ir1 H1A 90.4(13)
N1 Ir1 H1B 92.7(16)
P3 Ir1 H1B 82.5(16)
P4 Ir1 H1B 88.4(16)
S1 Ir1 H1B 175.2(16)
H1A Ir1 H1B 87(2)
P1 S1 Ir1 92.97(5)
C36 P3 C30 104.6(2)
C36 P3 C42 102.0(2)
C30 P3 C42 98.7(2)
C36 P3 Ir1 113.74(14)
C30 P3 Ir1 120.65(15)
C42 P3 Ir1 114.56(15)
C4 P2 C24 106.27(19)
C4 P2 C18 104.19(19)
C24 P2 C18 106.9(2)
C4 P2 S2 113.85(15)
C24 P2 S2 112.84(16)
C18 P2 S2 112.08(17)
C5 P1 C12 110.03(19)
C5 P1 C6 109.77(19)
C12 P1 C6 109.2(2)
C5 P1 S1 106.17(13)
C12 P1 S1 111.70(15)
C6 P1 S1 109.94(14)
C54 P4 C60 103.9(2)
C54 P4 C48 101.23(19)
C60 P4 C48 98.66(19)
C54 P4 Ir1 114.05(14)
C60 P4 Ir1 121.18(15)
C48 P4 Ir1 114.97(13)
N2 N1 C5 109.4(3)
N2 N1 Ir1 127.1(2)
C5 N1 Ir1 122.6(2)
N3 N2 N1 109.1(3)
N2 N3 C4 108.0(3)
N3 C4 C5 107.7(3)
N3 C4 P2 120.4(3)
C5 C4 P2 131.9(3)
N1 C5 C4 105.7(3)
N1 C5 P1 115.5(3)
C4 C5 P1 138.7(3)
C7 C6 C11 118.9(4)
C7 C6 P1 122.4(4)
C11 C6 P1 118.7(3)
C6 C7 C8 119.7(5)
C6 C7 H7 120.1
C8 C7 H7 120.1
C9 C8 C7 120.3(6)
C9 C8 H8 119.9
C7 C8 H8 119.9
C10 C9 C8 120.8(5)
C10 C9 H9 119.6
C8 C9 H9 119.6
C9 C10 C11 118.8(6)
C9 C10 H10 120.6
C11 C10 H10 120.6
C6 C11 C10 121.5(5)
C6 C11 H11 119.2
C10 C11 H11 119.2
C17 C12 C13 118.6(4)
C17 C12 P1 122.6(3)
C13 C12 P1 118.8(4)
C14 C13 C12 119.9(5)
C14 C13 H13 120.0
C12 C13 H13 120.0
C15 C14 C13 120.6(5)
C15 C14 H14 119.7
C13 C14 H14 119.7
C16 C15 C14 120.1(5)
C16 C15 H15 120.0
C14 C15 H15 120.0
C15 C16 C17 119.8(5)
C15 C16 H16 120.1
C17 C16 H16 120.1
C12 C17 C16 121.0(5)
C12 C17 H17 119.5
C16 C17 H17 119.5
C19 C18 C23 118.6(5)
C19 C18 P2 118.4(4)
C23 C18 P2 122.6(4)
C20 C19 C18 121.0(6)
C20 C19 H19 119.5
C18 C19 H19 119.5
C21 C20 C19 120.0(6)
C21 C20 H20 120.0
C19 C20 H20 120.0
C22 C21 C20 120.1(6)
C22 C21 H21 119.9
C20 C21 H21 119.9
C21 C22 C23 120.5(6)
C21 C22 H22 119.7
C23 C22 H22 119.7
C18 C23 C22 119.8(6)
C18 C23 H23 120.1
C22 C23 H23 120.1
C29 C24 C25 119.1(4)
C29 C24 P2 121.3(3)
C25 C24 P2 119.6(4)
C26 C25 C24 120.3(5)
C26 C25 H25 119.8
C24 C25 H25 119.8
C27 C26 C25 119.6(5)
C27 C26 H26 120.2
C25 C26 H26 120.2
C26 C27 C28 120.6(5)
C26 C27 H27 119.7
C28 C27 H27 119.7
C29 C28 C27 120.0(5)
C29 C28 H28 120.0
C27 C28 H28 120.0
C28 C29 C24 120.3(5)
C28 C29 H29 119.8
C24 C29 H29 119.8
C35 C30 C31 118.6(4)
C35 C30 P3 116.5(3)
C31 C30 P3 124.9(4)
C32 C31 C30 119.8(5)
C32 C31 H31 120.1
C30 C31 H31 120.1
C33 C32 C31 120.6(5)
C33 C32 H32 119.7
C31 C32 H32 119.7
C32 C33 C34 120.2(5)
C32 C33 H33 119.9
C34 C33 H33 119.9
C33 C34 C35 119.6(5)
C33 C34 H34 120.2
C35 C34 H34 120.2
C34 C35 C30 121.2(5)
C34 C35 H35 119.4
C30 C35 H35 119.4
C37 C36 C41 116.9(4)
C37 C36 P3 121.6(3)
C41 C36 P3 121.5(3)
C36 C37 C38 121.7(5)
C36 C37 H37 119.2
C38 C37 H37 119.2
C39 C38 C37 120.2(5)
C39 C38 H38 119.9
C37 C38 H38 119.9
C38 C39 C40 119.4(5)
C38 C39 H39 120.3
C40 C39 H39 120.3
C39 C40 C41 120.7(5)
C39 C40 H40 119.7
C41 C40 H40 119.7
C40 C41 C36 121.2(5)
C40 C41 H41 119.4
C36 C41 H41 119.4
C43 C42 C47 117.7(4)
C43 C42 P3 123.0(3)
C47 C42 P3 119.3(4)
C42 C43 C44 120.8(5)
C42 C43 H43 119.6
C44 C43 H43 119.6
C45 C44 C43 120.6(6)
C45 C44 H44 119.7
C43 C44 H44 119.7
C44 C45 C46 119.5(5)
C44 C45 H45 120.3
C46 C45 H45 120.3
C45 C46 C47 120.0(6)
C45 C46 H46 120.0
C47 C46 H46 120.0
C42 C47 C46 121.4(5)
C42 C47 H47 119.3
C46 C47 H47 119.3
C53 C48 C49 117.7(4)
C53 C48 P4 124.1(3)
C49 C48 P4 117.9(3)
C50 C49 C48 120.7(4)
C50 C49 H49 119.6
C48 C49 H49 119.6
C51 C50 C49 120.3(5)
C51 C50 H50 119.8
C49 C50 H50 119.8
C52 C51 C50 120.0(5)
C52 C51 H51 120.0
C50 C51 H51 120.0
C51 C52 C53 119.9(5)
C51 C52 H52 120.0
C53 C52 H52 120.0
C48 C53 C52 121.4(5)
C48 C53 H53 119.3
C52 C53 H53 119.3
C55 C54 C59 117.6(4)
C55 C54 P4 124.6(4)
C59 C54 P4 117.8(3)
C54 C55 C56 120.9(5)
C54 C55 H55 119.6
C56 C55 H55 119.6
C57 C56 C55 120.2(5)
C57 C56 H56 119.9
C55 C56 H56 119.9
C58 C57 C56 119.4(5)
C58 C57 H57 120.3
C56 C57 H57 120.3
C57 C58 C59 120.9(5)
C57 C58 H58 119.5
C59 C58 H58 119.5
C58 C59 C54 120.9(5)
C58 C59 H59 119.5
C54 C59 H59 119.5
C61 C60 C65 118.0(4)
C61 C60 P4 121.3(4)
C65 C60 P4 120.7(4)
C60 C61 C62 121.0(5)
C60 C61 H61 119.5
C62 C61 H61 119.5
C63 C62 C61 120.1(6)
C63 C62 H62 119.9
C61 C62 H62 119.9
C62 C63 C64 120.2(6)
C62 C63 H63 119.9
C64 C63 H63 119.9
C63 C64 C65 119.9(6)
C63 C64 H64 120.0
C65 C64 H64 120.0
C64 C65 C60 120.8(5)
C64 C65 H65 119.6
C60 C65 H65 119.6
Cl3B C66 Cl2B 119.2(5)
Cl3C C66 Cl1C 112.2(6)
Cl1 C66 Cl2 114.0(5)
Cl1 C66 Cl3 113.1(4)
Cl2 C66 Cl3 107.3(5)
Cl3C C66 Cl2C 109.0(6)
Cl1C C66 Cl2C 109.2(6)
Cl3B C66 Cl1B 108.7(5)
Cl2B C66 Cl1B 110.7(4)
Cl1 C66 H66 107.4
Cl2 C66 H66 107.4
Cl3 C66 H66 107.4

loop_
_geom_bond_atom_site_label_1
_geom_bond_atom_site_label_2
_geom_bond_distance
Ir1 N1 2.106(3)
Ir1 P3 2.2494(11)
Ir1 P4 2.3827(11)
Ir1 S1 2.5028(11)
Ir1 H1A 1.58(4)
Ir1 H1B 1.31(4)
S1 P1 1.9987(15)
S2 P2 1.9452(17)
P3 C36 1.825(4)
P3 C30 1.840(4)
P3 C42 1.849(4)
P2 C4 1.803(4)
P2 C24 1.811(4)
P2 C18 1.812(5)
P1 C5 1.790(4)
P1 C12 1.795(4)
P1 C6 1.804(4)
P4 C54 1.829(4)
P4 C60 1.833(4)
P4 C48 1.845(4)
N1 N2 1.338(4)
N1 C5 1.355(5)
N2 N3 1.334(4)
N3 C4 1.360(5)
C4 C5 1.397(5)
C6 C7 1.374(6)
C6 C11 1.382(6)
C7 C8 1.396(7)
C7 H7 0.9300
C8 C9 1.369(8)
C8 H8 0.9300
C9 C10 1.363(8)
C9 H9 0.9300
C10 C11 1.388(6)
C10 H10 0.9300
C11 H11 0.9300
C12 C17 1.375(6)
C12 C13 1.387(6)
C13 C14 1.375(7)
C13 H13 0.9300
C14 C15 1.365(8)
C14 H14 0.9300
C15 C16 1.363(7)
C15 H15 0.9300
C16 C17 1.378(6)
C16 H16 0.9300
C17 H17 0.9300
C18 C19 1.375(7)
C18 C23 1.378(7)
C19 C20 1.373(7)
C19 H19 0.9300
C20 C21 1.363(9)
C20 H20 0.9300
C21 C22 1.353(9)
C21 H21 0.9300
C22 C23 1.391(7)
C22 H22 0.9300
C23 H23 0.9300
C24 C29 1.382(6)
C24 C25 1.386(6)
C25 C26 1.385(7)
C25 H25 0.9300
C26 C27 1.363(8)
C26 H26 0.9300
C27 C28 1.377(7)
C27 H27 0.9300
C28 C29 1.373(7)
C28 H28 0.9300
C29 H29 0.9300
C30 C35 1.376(6)
C30 C31 1.390(6)
C31 C32 1.374(7)
C31 H31 0.9300
C32 C33 1.366(8)
C32 H32 0.9300
C33 C34 1.369(8)
C33 H33 0.9300
C34 C35 1.372(7)
C34 H34 0.9300
C35 H35 0.9300
C36 C37 1.382(6)
C36 C41 1.390(6)
C37 C38 1.390(6)
C37 H37 0.9300
C38 C39 1.363(7)
C38 H38 0.9300
C39 C40 1.365(7)
C39 H39 0.9300
C40 C41 1.385(7)
C40 H40 0.9300
C41 H41 0.9300
C42 C43 1.378(6)
C42 C47 1.379(6)
C43 C44 1.394(7)
C43 H43 0.9300
C44 C45 1.357(8)
C44 H44 0.9300
C45 C46 1.373(8)
C45 H45 0.9300
C46 C47 1.386(7)
C46 H46 0.9300
C47 H47 0.9300
C48 C53 1.381(6)
C48 C49 1.386(6)
C49 C50 1.382(6)
C49 H49 0.9300
C50 C51 1.370(7)
C50 H50 0.9300
C51 C52 1.359(7)
C51 H51 0.9300
C52 C53 1.385(6)
C52 H52 0.9300
C53 H53 0.9300
C54 C55 1.386(6)
C54 C59 1.391(6)
C55 C56 1.392(6)
C55 H55 0.9300
C56 C57 1.379(8)
C56 H56 0.9300
C57 C58 1.356(8)
C57 H57 0.9300
C58 C59 1.386(6)
C58 H58 0.9300
C59 H59 0.9300
C60 C61 1.352(6)
C60 C65 1.396(6)
C61 C62 1.402(7)
C61 H61 0.9300
C62 C63 1.340(8)
C62 H62 0.9300
C63 C64 1.371(9)
C63 H63 0.9300
C64 C65 1.373(7)
C64 H64 0.9300
C65 H65 0.9300
C66 Cl1 1.661(6)
C66 Cl3B 1.668(6)
C66 Cl2B 1.669(6)
C66 Cl3C 1.700(7)
C66 Cl1C 1.702(7)
C66 Cl2 1.730(6)
C66 Cl3 1.734(6)
C66 Cl2C 1.748(7)
C66 Cl1B 1.755(6)
C66 H66 0.9800

loop_
_geom_hbond_atom_site_label_D
_geom_hbond_atom_site_label_H
_geom_hbond_atom_site_label_A
_geom_hbond_distance_DH
_geom_hbond_distance_HA
_geom_hbond_distance_DA
_geom_hbond_angle_DHA
_geom_hbond_site_symmetry_A
C17 H17 S2 0.93 2.96 3.491(5) 117.7 .
C19 H19 Cl1B 0.93 2.75 3.498(10) 137.7 1_655
C25 H25 S2 0.93 2.91 3.360(5) 111.4 .
C41 H41 Cl2 0.93 2.98 3.678(11) 132.7 6_656
C47 H47 Cl3B 0.93 2.99 3.523(8) 118.1 .
C49 H49 S1 0.93 2.83 3.673(5) 151.8 .

loop_
_geom_torsion_atom_site_label_1
_geom_torsion_atom_site_label_2
_geom_torsion_atom_site_label_3
_geom_torsion_atom_site_label_4
_geom_torsion
C5 N1 N2 N3 0.5(4)
Ir1 N1 N2 N3 169.5(3)
N1 N2 N3 C4 -0.6(4)
N2 N3 C4 C5 0.5(5)
N2 N3 C4 P2 -178.1(3)
C24 P2 C4 N3 -95.0(4)
C18 P2 C4 N3 17.8(4)
S2 P2 C4 N3 140.2(3)
C24 P2 C4 C5 86.9(4)
C18 P2 C4 C5 -160.3(4)
S2 P2 C4 C5 -37.9(4)
N2 N1 C5 C4 -0.2(4)
Ir1 N1 C5 C4 -169.8(2)
N2 N1 C5 P1 -177.9(3)
Ir1 N1 C5 P1 12.5(4)
N3 C4 C5 N1 -0.2(4)
P2 C4 C5 N1 178.1(3)
N3 C4 C5 P1 176.7(4)
P2 C4 C5 P1 -5.0(7)
C12 P1 C5 N1 -97.6(3)
C6 P1 C5 N1 142.2(3)
S1 P1 C5 N1 23.4(3)
C12 P1 C5 C4 85.8(5)
C6 P1 C5 C4 -34.4(5)
S1 P1 C5 C4 -153.2(4)
C5 P1 C6 C7 123.4(4)
C12 P1 C6 C7 2.7(4)
S1 P1 C6 C7 -120.2(4)
C5 P1 C6 C11 -58.4(4)
C12 P1 C6 C11 -179.1(3)
S1 P1 C6 C11 58.0(4)
C11 C6 C7 C8 -0.5(7)
P1 C6 C7 C8 177.6(4)
C6 C7 C8 C9 1.1(8)
C7 C8 C9 C10 -1.1(9)
C8 C9 C10 C11 0.5(8)
C7 C6 C11 C10 0.0(7)
P1 C6 C11 C10 -178.3(4)
C9 C10 C11 C6 0.1(8)
C5 P1 C12 C17 -17.2(4)
C6 P1 C12 C17 103.3(4)
S1 P1 C12 C17 -134.9(3)
C5 P1 C12 C13 161.1(4)
C6 P1 C12 C13 -78.3(4)
S1 P1 C12 C13 43.5(4)
C17 C12 C13 C14 -0.8(8)
P1 C12 C13 C14 -179.2(5)
C12 C13 C14 C15 0.3(9)
C13 C14 C15 C16 0.6(10)
C14 C15 C16 C17 -0.9(9)
C13 C12 C17 C16 0.5(7)
P1 C12 C17 C16 178.8(4)
C15 C16 C17 C12 0.4(8)
C4 P2 C18 C19 78.3(4)
C24 P2 C18 C19 -169.4(4)
S2 P2 C18 C19 -45.2(4)
C4 P2 C18 C23 -108.4(4)
C24 P2 C18 C23 3.9(5)
S2 P2 C18 C23 128.1(4)
C23 C18 C19 C20 0.6(8)
P2 C18 C19 C20 174.2(4)
C18 C19 C20 C21 -0.7(9)
C19 C20 C21 C22 0.2(10)
C20 C21 C22 C23 0.3(10)
C19 C18 C23 C22 -0.1(8)
P2 C18 C23 C22 -173.4(4)
C21 C22 C23 C18 -0.3(9)
C4 P2 C24 C29 28.4(4)
C18 P2 C24 C29 -82.4(4)
S2 P2 C24 C29 153.9(3)
C4 P2 C24 C25 -149.4(4)
C18 P2 C24 C25 99.7(4)
S2 P2 C24 C25 -24.0(4)
C29 C24 C25 C26 -0.6(7)
P2 C24 C25 C26 177.3(4)
C24 C25 C26 C27 -1.5(8)
C25 C26 C27 C28 2.8(9)
C26 C27 C28 C29 -2.1(9)
C27 C28 C29 C24 -0.1(8)
C25 C24 C29 C28 1.4(7)
P2 C24 C29 C28 -176.5(4)
C36 P3 C30 C35 172.9(4)
C42 P3 C30 C35 67.9(4)
Ir1 P3 C30 C35 -57.5(4)
C36 P3 C30 C31 -5.7(5)
C42 P3 C30 C31 -110.6(4)
Ir1 P3 C30 C31 124.0(4)
C35 C30 C31 C32 1.5(8)
P3 C30 C31 C32 179.9(4)
C30 C31 C32 C33 -1.2(10)
C31 C32 C33 C34 -0.3(11)
C32 C33 C34 C35 1.6(11)
C33 C34 C35 C30 -1.4(10)
C31 C30 C35 C34 -0.2(8)
P3 C30 C35 C34 -178.8(5)
C30 P3 C36 C37 61.4(4)
C42 P3 C36 C37 163.8(4)
Ir1 P3 C36 C37 -72.2(4)
C30 P3 C36 C41 -120.5(4)
C42 P3 C36 C41 -18.1(4)
Ir1 P3 C36 C41 105.8(4)
C41 C36 C37 C38 1.2(7)
P3 C36 C37 C38 179.3(4)
C36 C37 C38 C39 -0.9(8)
C37 C38 C39 C40 -0.3(8)
C38 C39 C40 C41 1.3(9)
C39 C40 C41 C36 -1.0(8)
C37 C36 C41 C40 -0.2(7)
P3 C36 C41 C40 -178.4(4)
C36 P3 C42 C43 110.8(4)
C30 P3 C42 C43 -142.1(4)
Ir1 P3 C42 C43 -12.5(5)
C36 P3 C42 C47 -67.4(4)
C30 P3 C42 C47 39.6(4)
Ir1 P3 C42 C47 169.2(4)
C47 C42 C43 C44 0.3(8)
P3 C42 C43 C44 -178.0(4)
C42 C43 C44 C45 1.0(9)
C43 C44 C45 C46 -1.1(10)
C44 C45 C46 C47 -0.1(11)
C43 C42 C47 C46 -1.5(8)
P3 C42 C47 C46 176.8(5)
C45 C46 C47 C42 1.5(10)
C54 P4 C48 C53 -6.8(4)
C60 P4 C48 C53 99.4(4)
Ir1 P4 C48 C53 -130.2(3)
C54 P4 C48 C49 178.6(3)
C60 P4 C48 C49 -75.2(4)
Ir1 P4 C48 C49 55.2(4)
C53 C48 C49 C50 1.0(7)
P4 C48 C49 C50 175.9(4)
C48 C49 C50 C51 0.3(8)
C49 C50 C51 C52 -0.8(8)
C50 C51 C52 C53 0.0(8)
C49 C48 C53 C52 -1.8(7)
P4 C48 C53 C52 -176.4(4)
C51 C52 C53 C48 1.4(8)
C60 P4 C54 C55 8.4(4)
C48 P4 C54 C55 110.3(4)
Ir1 P4 C54 C55 -125.6(4)
C60 P4 C54 C59 -170.1(3)
C48 P4 C54 C59 -68.2(4)
Ir1 P4 C54 C59 55.9(4)
C59 C54 C55 C56 2.3(7)
P4 C54 C55 C56 -176.2(4)
C54 C55 C56 C57 0.4(8)
C55 C56 C57 C58 -2.3(8)
C56 C57 C58 C59 1.4(8)
C57 C58 C59 C54 1.4(8)
C55 C54 C59 C58 -3.3(7)
P4 C54 C59 C58 175.4(4)
C54 P4 C60 C61 -119.2(4)
C48 P4 C60 C61 136.8(4)
Ir1 P4 C60 C61 10.6(5)
C54 P4 C60 C65 60.2(4)
C48 P4 C60 C65 -43.7(4)
Ir1 P4 C60 C65 -169.9(4)
C65 C60 C61 C62 -1.0(8)
P4 C60 C61 C62 178.5(5)
C60 C61 C62 C63 0.5(10)
C61 C62 C63 C64 -0.4(12)
C62 C63 C64 C65 0.9(12)
C63 C64 C65 C60 -1.4(10)
C61 C60 C65 C64 1.5(8)
P4 C60 C65 C64 -178.0(5)
